data_7009687
loop_
_publ_author_name
'Chi, Yun'
'Lan, Jing-Wen'
'Ching, Wei-Li'
'Peng, Shie-Ming'
'Lee, Gene-Hsiang'

_publ_section_title
;
 Syntheses and characterization of mixed acetylacetonate--catecholate
 complexes of zirconium, [Zr3(acac)4(cat)4(MeOH)2], [Zr(acac)2(DBcat)]2
 (H2DBcat&#x2005;=&#x2005;3,5-di-tert-butylcatechol) and
 [Zr4(\m4-O)(acac)4(DBcat)3(OMe)4(MeOH)]
;
_journal_issue 17
_journal_name_full 'Journal of the Chemical Society, Dalton Transactions'
_journal_page_first 2923
_journal_paper_doi 10.1039/b002705g
_journal_year 2000
_chemical_formula_sum 'C48 H68 O12 Zr2'
_chemical_formula_weight 1019.46
_chemical_name_systematic
;
 ?
;
_space_group_IT_number 2
_symmetry_cell_setting triclinic
_symmetry_space_group_name_Hall '-P 1'
_symmetry_space_group_name_H-M 'P -1'
_atom_sites_solution_hydrogens geom
_atom_sites_solution_primary direct
_atom_sites_solution_secondary difmap
_audit_creation_method SHELXL
_cell_angle_alpha 113.63(3)
_cell_angle_beta 94.22(3)
_cell_angle_gamma 101.89(3)
_cell_formula_units_Z 1
_cell_length_a 9.439(2)
_cell_length_b 11.641(3)
_cell_length_c 13.567(4)
_cell_measurement_reflns_used 25
_cell_measurement_temperature 293(2)
_cell_measurement_theta_max 13.53
_cell_measurement_theta_min 9.37
_cell_volume 1316.0(7)
_computing_cell_refinement 'Nonius CAD4'
_computing_data_collection 'Nonius CAD4'
_computing_data_reduction 'NRCSDP DATRD2'
_computing_molecular_graphics 'Siemens SHELXTL'
_computing_publication_material 'Siemens SHELXTL'
_computing_structure_refinement 'SHELXL-93 (Sheldrick, 1993)'
_computing_structure_solution 'SHELXS-86 (Sheldrick, 1990)'
_diffrn_ambient_temperature 293(2)
_diffrn_measurement_device 'Nonius CAD4'
_diffrn_measurement_method '\w--2\q scans'
_diffrn_radiation_monochromator graphite
_diffrn_radiation_source 'fine-focus sealed tube'
_diffrn_radiation_type MoK\a
_diffrn_radiation_wavelength 0.71073
_diffrn_reflns_av_R_equivalents 0.0000
_diffrn_reflns_av_sigmaI/netI 0.0206
_diffrn_reflns_limit_h_max 10
_diffrn_reflns_limit_h_min -11
_diffrn_reflns_limit_k_max 13
_diffrn_reflns_limit_k_min 0
_diffrn_reflns_limit_l_max 14
_diffrn_reflns_limit_l_min -16
_diffrn_reflns_number 4638
_diffrn_reflns_theta_max 25.00
_diffrn_reflns_theta_min 1.66
_diffrn_standards_decay_% 0
_diffrn_standards_interval_time 60
_diffrn_standards_number 3
_exptl_absorpt_coefficient_mu 0.450
_exptl_absorpt_correction_T_max 0.7215
_exptl_absorpt_correction_T_min 0.6885
_exptl_absorpt_correction_type empirical
_exptl_crystal_colour yellow
_exptl_crystal_density_diffrn 1.286
_exptl_crystal_density_meas ?
_exptl_crystal_description block
_exptl_crystal_F_000 532
_exptl_crystal_size_max 0.50
_exptl_crystal_size_mid 0.50
_exptl_crystal_size_min 0.40
_refine_diff_density_max 0.482
_refine_diff_density_min -0.318
_refine_diff_density_rms 0.050
_refine_ls_extinction_coef 0.0051(8)
_refine_ls_extinction_expression Fc^*^=kFc[1+0.001xFc^2^\l^3^/sin(2\q)]^-1/4^
_refine_ls_extinction_method SHELXL
_refine_ls_goodness_of_fit_all 1.057
_refine_ls_goodness_of_fit_obs 1.095
_refine_ls_matrix_type full
_refine_ls_number_parameters 281
_refine_ls_number_reflns 4632
_refine_ls_number_restraints 0
_refine_ls_restrained_S_all 1.057
_refine_ls_restrained_S_obs 1.095
_refine_ls_R_factor_all 0.0395
_refine_ls_R_factor_obs 0.0322
_refine_ls_shift/esd_max -0.001
_refine_ls_shift/esd_mean 0.000
_refine_ls_structure_factor_coef Fsqd
_refine_ls_weighting_details 'w=1/[\s^2^(Fo^2^)+(0.0548P)^2^+0.4034P] where P=(Fo^2^+2Fc^2^)/3'
_refine_ls_weighting_scheme calc
_refine_ls_wR_factor_all 0.0925
_refine_ls_wR_factor_obs 0.0891
_reflns_number_observed 4044
_reflns_number_total 4638
_reflns_observed_criterion >2sigma(I)
_cod_data_source_file b002705g.txt
_cod_data_source_block ic6300
_cod_depositor_comments
;
The following automatic conversions were performed:
'_symmetry_cell_setting' value 'Triclinic' changed to 'triclinic'
according to '/home/saulius/struct/CIF-dictionaries/cif_core.dic'
dictionary named 'cif_core.dic' version 2.4.1 from 2010-06-29.

Automatic conversion script
Id: cif_fix_enum 1527 2010-12-29 10:47:43Z saulius 

The following automatic conversions were performed:

'_exptl_crystal_density_meas' value 'not_measures' was changed to '?'
- the value is perceived as not measured.

Automatic conversion script
Id: cif_fix_values 3008 2015-01-20 13:52:24Z robertas 

The following automatic conversions were performed:

'_refine_ls_weighting_scheme' value 'calc
w=1/[\s^2^(Fo^2^)+(0.0548P)^2^+0.4034P] where P=(Fo^2^+2Fc^2^)/3' was
changed to 'calc'. New tag '_refine_ls_weighting_details' was
created. The value of the new tag was set to
'w=1/[\s^2^(Fo^2^)+(0.0548P)^2^+0.4034P] where P=(Fo^2^+2Fc^2^)/3'.

Automatic conversion script
Id: cif_fix_values 3143 2015-03-26 13:38:13Z robertas 
;
_cod_original_cell_volume 1316.0(6)
_cod_original_sg_symbol_H-M P-1
_cod_database_code 7009687

loop_
_symmetry_equiv_pos_as_xyz
'x, y, z'
'-x, -y, -z'

loop_
_atom_site_aniso_label
_atom_site_aniso_U_11
_atom_site_aniso_U_22
_atom_site_aniso_U_33
_atom_site_aniso_U_23
_atom_site_aniso_U_13
_atom_site_aniso_U_12
Zr 0.0453(2) 0.0410(2) 0.0392(2) 0.02008(11) 0.00955(10) 0.00803(10)
O1 0.0556(11) 0.0467(10) 0.0524(11) 0.0228(9) 0.0187(9) 0.0052(8)
O2 0.0563(11) 0.0460(10) 0.0401(9) 0.0210(8) 0.0175(8) 0.0101(8)
O3 0.0555(12) 0.0463(11) 0.0694(13) 0.0283(10) 0.0083(10) 0.0147(9)
O4 0.0572(11) 0.0495(11) 0.0472(10) 0.0227(9) 0.0038(9) 0.0113(9)
O5 0.0634(13) 0.0636(13) 0.0497(11) 0.0289(10) 0.0053(9) 0.0141(10)
O6 0.0539(12) 0.0726(14) 0.0643(12) 0.0364(11) 0.0178(10) 0.0201(10)
C1 0.0407(14) 0.055(2) 0.0447(14) 0.0242(12) 0.0100(11) 0.0063(11)
C2 0.0414(14) 0.067(2) 0.056(2) 0.0360(14) 0.0143(12) 0.0097(13)
C3 0.051(2) 0.082(2) 0.047(2) 0.034(2) 0.0182(13) 0.0124(15)
C4 0.051(2) 0.071(2) 0.0418(14) 0.0202(14) 0.0139(12) 0.0122(14)
C5 0.057(2) 0.053(2) 0.0455(14) 0.0198(13) 0.0148(12) 0.0111(13)
C6 0.0468(14) 0.055(2) 0.0413(13) 0.0252(12) 0.0121(11) 0.0098(12)
C7 0.062(2) 0.078(2) 0.077(2) 0.052(2) 0.029(2) 0.016(2)
C8 0.089(3) 0.123(3) 0.136(4) 0.099(3) 0.040(3) 0.048(3)
C9 0.077(2) 0.069(2) 0.102(3) 0.044(2) 0.021(2) -0.004(2)
C10 0.120(3) 0.108(3) 0.105(3) 0.074(3) 0.058(3) 0.021(3)
C11 0.072(2) 0.079(2) 0.049(2) 0.015(2) 0.021(2) 0.014(2)
C12 0.124(4) 0.138(5) 0.096(4) -0.029(3) -0.022(3) 0.026(4)
C13 0.263(8) 0.169(6) 0.090(3) 0.003(4) 0.016(4) 0.164(6)
C14 0.343(11) 0.116(4) 0.123(5) -0.003(4) 0.167(6) -0.016(5)
C15 0.069(2) 0.053(2) 0.135(3) 0.049(2) 0.019(2) 0.016(2)
C16 0.050(2) 0.0439(15) 0.069(2) 0.0213(14) 0.0228(14) 0.0152(13)
C17 0.056(2) 0.048(2) 0.072(2) 0.0163(15) 0.003(2) 0.0023(13)
C18 0.049(2) 0.061(2) 0.0471(15) 0.0195(13) 0.0071(12) 0.0103(13)
C19 0.081(3) 0.093(3) 0.074(2) 0.028(2) -0.016(2) 0.014(2)
C20 0.117(3) 0.097(3) 0.073(2) 0.033(2) -0.027(2) 0.020(3)
C21 0.070(2) 0.050(2) 0.064(2) 0.0303(15) -0.012(2) 0.0066(15)
C22 0.053(2) 0.074(2) 0.097(3) 0.047(2) -0.004(2) 0.009(2)
C23 0.052(2) 0.065(2) 0.097(3) 0.054(2) 0.021(2) 0.0192(15)
C24 0.067(2) 0.133(4) 0.131(4) 0.080(3) 0.043(2) 0.046(2)

loop_
_atom_site_label
_atom_site_type_symbol
_atom_site_fract_x
_atom_site_fract_y
_atom_site_fract_z
_atom_site_U_iso_or_equiv
_atom_site_thermal_displace_type
_atom_site_occupancy
_atom_site_calc_flag
_atom_site_refinement_flags
_atom_site_disorder_group
Zr Zr 0.00571(3) 0.16451(2) 0.01788(2) 0.04125(11) Uani 1 d . .
O1 O 0.1655(2) 0.2075(2) -0.06463(15) 0.0518(4) Uani 1 d . .
O2 O 0.0770(2) -0.0133(2) -0.06849(13) 0.0465(4) Uani 1 d . .
O3 O 0.0463(2) 0.3706(2) 0.0732(2) 0.0557(5) Uani 1 d . .
O4 O 0.1506(2) 0.2356(2) 0.16787(15) 0.0513(4) Uani 1 d . .
O5 O -0.1323(2) 0.0954(2) -0.1360(2) 0.0580(5) Uani 1 d . .
O6 O -0.1998(2) 0.2056(2) 0.0596(2) 0.0601(5) Uani 1 d . .
C1 C 0.1888(3) 0.1104(3) -0.1526(2) 0.0467(6) Uani 1 d . .
C2 C 0.2488(3) 0.1257(3) -0.2389(2) 0.0515(7) Uani 1 d . .
C3 C 0.2557(3) 0.0125(3) -0.3271(2) 0.0578(7) Uani 1 d . .
H3A H 0.2961(3) 0.0205(3) -0.3852(2) 0.069 Uiso 1 calc R .
C4 C 0.2060(3) -0.1106(3) -0.3328(2) 0.0560(7) Uani 1 d . .
C5 C 0.1487(3) -0.1223(3) -0.2447(2) 0.0524(7) Uani 1 d . .
H5A H 0.1160(3) -0.2038(3) -0.2454(2) 0.063 Uiso 1 calc R .
C6 C 0.1407(3) -0.0136(3) -0.1570(2) 0.0462(6) Uani 1 d . .
C7 C 0.2963(4) 0.2605(3) -0.2375(3) 0.0655(8) Uani 1 d . .
C8 C 0.1612(5) 0.3138(5) -0.2373(4) 0.0965(13) Uani 1 d . .
H8A H 0.1896(5) 0.3983(5) -0.2364(4) 0.145 Uiso 1 calc R .
H8B H 0.1191(5) 0.3199(5) -0.1736(4) 0.145 Uiso 1 calc R .
H8C H 0.0900(5) 0.2566(5) -0.3017(4) 0.145 Uiso 1 calc R .
C9 C 0.4100(4) 0.3531(4) -0.1338(3) 0.0835(11) Uani 1 d . .
H9A H 0.4952(4) 0.3201(4) -0.1334(3) 0.125 Uiso 1 calc R .
H9B H 0.3676(4) 0.3592(4) -0.0703(3) 0.125 Uiso 1 calc R .
H9C H 0.4381(4) 0.4375(4) -0.1331(3) 0.125 Uiso 1 calc R .
C10 C 0.3653(5) 0.2563(4) -0.3378(4) 0.1007(14) Uani 1 d . .
H10A H 0.4504(5) 0.2230(4) -0.3389(4) 0.151 Uiso 1 calc R .
H10B H 0.3937(5) 0.3424(4) -0.3338(4) 0.151 Uiso 1 calc R .
H10C H 0.2950(5) 0.2011(4) -0.4031(4) 0.151 Uiso 1 calc R .
C11 C 0.2022(4) -0.2339(4) -0.4353(3) 0.0710(9) Uani 1 d . .
C12 C 0.0453(6) -0.3038(6) -0.4868(4) 0.149(3) Uani 1 d . .
H12A H -0.0015(6) -0.2482(6) -0.5062(4) 0.224 Uiso 1 calc R .
H12B H -0.0049(6) -0.3274(6) -0.4359(4) 0.224 Uiso 1 calc R .
H12C H 0.0415(6) -0.3807(6) -0.5512(4) 0.224 Uiso 1 calc R .
C13 C 0.2705(8) -0.3228(6) -0.4066(4) 0.175(3) Uani 1 d . .
H13A H 0.2229(8) -0.3419(6) -0.3528(4) 0.263 Uiso 1 calc R .
H13B H 0.3731(8) -0.2822(6) -0.3776(4) 0.263 Uiso 1 calc R .
H13C H 0.2598(8) -0.4019(6) -0.4708(4) 0.263 Uiso 1 calc R .
C14 C 0.2764(10) -0.2042(6) -0.5192(5) 0.217(5) Uani 1 d . .
H14A H 0.2322(10) -0.1467(6) -0.5378(5) 0.325 Uiso 1 calc R .
H14B H 0.2657(10) -0.2833(6) -0.5833(5) 0.325 Uiso 1 calc R .
H14C H 0.3789(10) -0.1636(6) -0.4902(5) 0.325 Uiso 1 calc R .
C15 C 0.1680(4) 0.5899(3) 0.1266(4) 0.0829(11) Uani 1 d . .
H15A H 0.0927(4) 0.5791(3) 0.0697(4) 0.124 Uiso 1 calc R .
H15B H 0.2628(4) 0.6145(3) 0.1089(4) 0.124 Uiso 1 calc R .
H15C H 0.1590(4) 0.6564(3) 0.1944(4) 0.124 Uiso 1 calc R .
C16 C 0.1518(3) 0.4650(3) 0.1371(3) 0.0541(7) Uani 1 d . .
C17 C 0.2477(3) 0.4555(3) 0.2138(3) 0.0644(8) Uani 1 d . .
H17A H 0.3218(3) 0.5292(3) 0.2581(3) 0.077 Uiso 1 calc R .
C18 C 0.2413(3) 0.3454(3) 0.2294(2) 0.0543(7) Uani 1 d . .
C19 C 0.3413(4) 0.3468(4) 0.3201(3) 0.0880(12) Uani 1 d . .
H19A H 0.3212(4) 0.2617(4) 0.3183(3) 0.132 Uiso 1 calc R .
H19B H 0.3257(4) 0.4074(4) 0.3887(3) 0.132 Uiso 1 calc R .
H19C H 0.4415(4) 0.3723(4) 0.3119(3) 0.132 Uiso 1 calc R .
C20 C -0.3138(5) 0.0146(4) -0.2918(3) 0.1004(14) Uani 1 d . .
H20A H -0.2297(5) -0.0011(4) -0.3257(3) 0.151 Uiso 1 calc R .
H20B H -0.3534(5) 0.0728(4) -0.3127(3) 0.151 Uiso 1 calc R .
H20C H -0.3871(5) -0.0660(4) -0.3150(3) 0.151 Uiso 1 calc R .
C21 C -0.2688(4) 0.0741(3) -0.1699(3) 0.0623(8) Uani 1 d . .
C22 C -0.3696(4) 0.1061(4) -0.1019(3) 0.0732(9) Uani 1 d . .
H22A H -0.4684(4) 0.0814(4) -0.1329(3) 0.088 Uiso 1 calc R .
C23 C -0.3310(3) 0.1728(3) 0.0093(3) 0.0636(8) Uani 1 d . .
C24 C -0.4442(4) 0.2140(5) 0.0791(4) 0.0977(14) Uani 1 d . .
H24A H -0.3980(4) 0.2593(5) 0.1545(4) 0.147 Uiso 1 calc R .
H24B H -0.5191(4) 0.1387(5) 0.0692(4) 0.147 Uiso 1 calc R .
H24C H -0.4879(4) 0.2702(5) 0.0582(4) 0.147 Uiso 1 calc R .

loop_
_atom_type_symbol
_atom_type_description
_atom_type_scat_dispersion_real
_atom_type_scat_dispersion_imag
_atom_type_scat_source
C C 0.0033 0.0016 'International Tables Vol C Tables 4.2.6.8 and 6.1.1.4'
H H 0.0000 0.0000 'International Tables Vol C Tables 4.2.6.8 and 6.1.1.4'
O O 0.0106 0.0060 'International Tables Vol C Tables 4.2.6.8 and 6.1.1.4'
Zr Zr -2.9673 0.5597 'International Tables Vol C Tables 4.2.6.8 and 6.1.1.4'

loop_
_geom_angle_atom_site_label_1
_geom_angle_atom_site_label_2
_geom_angle_atom_site_label_3
_geom_angle
_geom_angle_site_symmetry_1
_geom_angle_site_symmetry_3
_geom_angle_publ_flag
O1 Zr O4 94.64(8) . . ?
O1 Zr O5 82.91(8) . . ?
O4 Zr O5 177.55(7) . . ?
O1 Zr O3 76.42(8) . . ?
O4 Zr O3 77.85(8) . . ?
O5 Zr O3 101.47(8) . . ?
O1 Zr O6 140.50(8) . . ?
O4 Zr O6 105.98(8) . . ?
O5 Zr O6 76.03(8) . . ?
O3 Zr O6 75.57(8) . . ?
O1 Zr O2 137.86(7) . 2 ?
O4 Zr O2 80.44(8) . 2 ?
O5 Zr O2 101.40(8) . 2 ?
O3 Zr O2 140.82(7) . 2 ?
O6 Zr O2 79.66(8) . 2 ?
O1 Zr O2 72.43(7) . . ?
O4 Zr O2 97.56(8) . . ?
O5 Zr O2 81.76(8) . . ?
O3 Zr O2 148.05(7) . . ?
O6 Zr O2 134.94(8) . . ?
O2 Zr O2 66.90(7) 2 . ?
O1 Zr Zr 104.90(6) . 2 ?
O4 Zr Zr 88.92(6) . 2 ?
O5 Zr Zr 91.75(7) . 2 ?
O3 Zr Zr 166.77(5) . 2 ?
O6 Zr Zr 108.74(6) . 2 ?
O2 Zr Zr 33.84(5) 2 2 ?
O2 Zr Zr 33.06(4) . 2 ?
C1 O1 Zr 118.6(2) . . ?
C6 O2 Zr 132.5(2) . 2 ?
C6 O2 Zr 113.0(2) . . ?
Zr O2 Zr 113.10(7) 2 . ?
C16 O3 Zr 132.6(2) . . ?
C18 O4 Zr 134.0(2) . . ?
C21 O5 Zr 136.3(2) . . ?
C23 O6 Zr 136.1(2) . . ?
O1 C1 C6 115.4(2) . . ?
O1 C1 C2 124.7(3) . . ?
C6 C1 C2 119.8(3) . . ?
C1 C2 C3 116.7(3) . . ?
C1 C2 C7 120.5(3) . . ?
C3 C2 C7 122.8(3) . . ?
C4 C3 C2 123.8(3) . . ?
C3 C4 C5 118.0(3) . . ?
C3 C4 C11 122.5(3) . . ?
C5 C4 C11 119.3(3) . . ?
C6 C5 C4 119.7(3) . . ?
C5 C6 O2 125.0(2) . . ?
C5 C6 C1 122.0(2) . . ?
O2 C6 C1 112.9(2) . . ?
C8 C7 C2 108.7(3) . . ?
C8 C7 C10 108.6(3) . . ?
C2 C7 C10 112.0(3) . . ?
C8 C7 C9 109.1(3) . . ?
C2 C7 C9 110.1(3) . . ?
C10 C7 C9 108.3(3) . . ?
C13 C11 C14 109.4(5) . . ?
C13 C11 C12 107.9(5) . . ?
C14 C11 C12 107.3(5) . . ?
C13 C11 C4 111.0(3) . . ?
C14 C11 C4 112.4(3) . . ?
C12 C11 C4 108.7(3) . . ?
O3 C16 C17 122.8(3) . . ?
O3 C16 C15 116.6(3) . . ?
C17 C16 C15 120.6(3) . . ?
C18 C17 C16 124.7(3) . . ?
O4 C18 C17 123.0(3) . . ?
O4 C18 C19 115.9(3) . . ?
C17 C18 C19 121.1(3) . . ?
O5 C21 C22 123.8(3) . . ?
O5 C21 C20 115.1(3) . . ?
C22 C21 C20 121.1(3) . . ?
C23 C22 C21 123.0(3) . . ?
O6 C23 C22 123.2(3) . . ?
O6 C23 C24 116.0(3) . . ?
C22 C23 C24 120.8(3) . . ?

loop_
_geom_bond_atom_site_label_1
_geom_bond_atom_site_label_2
_geom_bond_distance
_geom_bond_site_symmetry_2
_geom_bond_publ_flag
Zr O1 2.040(2) . ?
Zr O4 2.114(2) . ?
Zr O5 2.127(2) . ?
Zr O3 2.146(2) . ?
Zr O6 2.154(2) . ?
Zr O2 2.159(2) 2 ?
Zr O2 2.204(2) . ?
Zr Zr 3.6400(12) 2 ?
O1 C1 1.345(3) . ?
O2 C6 1.381(3) . ?
O2 Zr 2.159(2) 2 ?
O3 C16 1.268(3) . ?
O4 C18 1.285(3) . ?
O5 C21 1.274(4) . ?
O6 C23 1.272(4) . ?
C1 C6 1.396(4) . ?
C1 C2 1.396(4) . ?
C2 C3 1.398(4) . ?
C2 C7 1.532(4) . ?
C3 C4 1.381(4) . ?
C4 C5 1.392(4) . ?
C4 C11 1.538(4) . ?
C5 C6 1.367(4) . ?
C7 C8 1.528(5) . ?
C7 C10 1.539(4) . ?
C7 C9 1.543(5) . ?
C11 C13 1.483(6) . ?
C11 C14 1.496(6) . ?
C11 C12 1.497(6) . ?
C15 C16 1.496(4) . ?
C16 C17 1.381(4) . ?
C17 C18 1.371(4) . ?
C18 C19 1.487(4) . ?
C20 C21 1.501(5) . ?
C21 C22 1.376(5) . ?
C22 C23 1.369(5) . ?
C23 C24 1.506(5) . ?
